data_4113351
loop_
_publ_author_name
'Nermeen W. Aboelella'
'Sergey V. Kryatov'
'Benjamin F. Gherman'
'William W. Brennessel'
'Victor G. Young'
'Ritimukta Sarangi'
'Elena V. Rybak-Akimova'
'Keith O. Hodgson'
'Britt Hedman'
'Edward I. Solomon'
'Christopher J. Cramer'
'William B. Tolman'

_publ_section_title
;
 Dioxygen Activation at a Single Copper Site: Structure, Bonding, and
 Mechanism of Formation of 1:1 Cu-O2 Adducts
;
_journal_name_full 'Journal of the American Chemical Society'
_journal_page_first 16896
_journal_page_last 16911
_journal_paper_doi 10.1021/ja045678j
_journal_volume 126
_journal_year 2004
_chemical_compound_source 'Nermeen W. Aboelella'
_chemical_formula_moiety 'C37 H48 Cu N3 O'
_chemical_formula_sum 'C37 H48 Cu N3 O'
_chemical_formula_weight 614.32
_chemical_name_common 04049m
_chemical_name_systematic
; 
 ? 
;
_space_group_IT_number 2
_symmetry_cell_setting triclinic
_symmetry_space_group_name_Hall '-P 1'
_symmetry_space_group_name_H-M 'P -1'
_atom_sites_solution_hydrogens geom
_atom_sites_solution_primary direct
_atom_sites_solution_secondary difmap
_audit_creation_method SHELXL-97
_cell_angle_alpha 102.313(2)
_cell_angle_beta 96.573(2)
_cell_angle_gamma 97.252(2)
_cell_formula_units_Z 4
_cell_length_a 8.8419(8)
_cell_length_b 20.1670(18)
_cell_length_c 20.2321(18)
_cell_measurement_reflns_used 3553
_cell_measurement_temperature 173(2)
_cell_measurement_theta_max 24.86
_cell_measurement_theta_min 2.42
_cell_volume 3459.1(5)
_computing_cell_refinement 'SAINT, Bruker'
_computing_data_collection 'SMART, Bruker'
_computing_data_reduction 'SAINT, Bruker'
_computing_molecular_graphics 'SHELXTL, Bruker'
_computing_publication_material 'Bruker SHELXTL'
_computing_structure_refinement 'SHELXL-97 (Sheldrick, 1997)'
_computing_structure_solution Sir97
_diffrn_ambient_temperature 173(2)
_diffrn_measured_fraction_theta_full 0.993
_diffrn_measured_fraction_theta_max 0.993
_diffrn_measurement_device_type 'Bruker SMART Platform CCD'
_diffrn_measurement_method 'area detector, omega scans'
_diffrn_radiation_monochromator graphite
_diffrn_radiation_source 'normal-focus sealed tube'
_diffrn_radiation_type MoK\a
_diffrn_radiation_wavelength 0.71073
_diffrn_reflns_av_R_equivalents 0.0378
_diffrn_reflns_av_sigmaI/netI 0.0479
_diffrn_reflns_limit_h_max 10
_diffrn_reflns_limit_h_min -10
_diffrn_reflns_limit_k_max 23
_diffrn_reflns_limit_k_min -24
_diffrn_reflns_limit_l_max 22
_diffrn_reflns_limit_l_min -24
_diffrn_reflns_number 29164
_diffrn_reflns_theta_full 25.07
_diffrn_reflns_theta_max 25.07
_diffrn_reflns_theta_min 1.05
_exptl_absorpt_coefficient_mu 0.662
_exptl_absorpt_correction_T_max 1.000000
_exptl_absorpt_correction_T_min 0.878870
_exptl_absorpt_correction_type multi-scan
_exptl_absorpt_process_details 'SADABS, R. Blessing, 1995'
_exptl_crystal_colour yellow
_exptl_crystal_density_diffrn 1.180
_exptl_crystal_density_meas 0
_exptl_crystal_description block
_exptl_crystal_F_000 1312
_exptl_crystal_size_max 0.35
_exptl_crystal_size_mid 0.3
_exptl_crystal_size_min 0.25
_refine_diff_density_max 0.482
_refine_diff_density_min -0.343
_refine_diff_density_rms 0.052
_refine_ls_extinction_method none
_refine_ls_goodness_of_fit_ref 1.036
_refine_ls_hydrogen_treatment riding
_refine_ls_matrix_type full
_refine_ls_number_parameters 784
_refine_ls_number_reflns 12187
_refine_ls_number_restraints 0
_refine_ls_restrained_S_all 1.036
_refine_ls_R_factor_all 0.0533
_refine_ls_R_factor_gt 0.0382
_refine_ls_shift/su_max 0.001
_refine_ls_shift/su_mean 0.000
_refine_ls_structure_factor_coef Fsqd
_refine_ls_weighting_details 'calc w=1/[\s^2^(Fo^2^)+(0.0498P)^2^+1.2452P] where P=(Fo^2^+2Fc^2^)/3'
_refine_ls_weighting_scheme calc
_refine_ls_wR_factor_gt 0.0975
_refine_ls_wR_factor_ref 0.1072
_reflns_number_gt 9682
_reflns_number_total 12187
_reflns_threshold_expression >2sigma(I)
_cod_data_source_file ja045678jsi20040719_105231_2.cif
_cod_data_source_block 04049m
_cod_database_code 4113351

loop_
_symmetry_equiv_pos_as_xyz
'x, y, z'
'-x, -y, -z'

loop_
_atom_site_label
_atom_site_type_symbol
_atom_site_fract_x
_atom_site_fract_y
_atom_site_fract_z
_atom_site_U_iso_or_equiv
_atom_site_adp_type
_atom_site_occupancy
_atom_site_symmetry_multiplicity
_atom_site_calc_flag
_atom_site_refinement_flags
_atom_site_disorder_assembly
_atom_site_disorder_group
Cu1A Cu 0.21589(3) 0.783425(13) 0.661246(14) 0.02882(9) Uani 1 1 d . . .
N1A N 0.1088(2) 0.85098(9) 0.63298(9) 0.0268(4) Uani 1 1 d . . .
N2A N 0.1301(2) 0.70295(9) 0.58568(9) 0.0284(4) Uani 1 1 d . . .
N3A N 0.3564(2) 0.76305(10) 0.72655(11) 0.0413(5) Uani 1 1 d . . .
C1A C -0.0735(3) 0.89143(13) 0.55441(14) 0.0410(6) Uani 1 1 d . . .
H1A1 H -0.0944 0.9228 0.5953 0.061 Uiso 1 1 calc R . .
H1A2 H -0.1709 0.8703 0.5250 0.061 Uiso 1 1 calc R . .
H1A3 H -0.0082 0.9171 0.5294 0.061 Uiso 1 1 calc R . .
C2A C 0.0088(3) 0.83579(12) 0.57541(12) 0.0308(5) Uani 1 1 d . . .
C3A C -0.0275(3) 0.77069(12) 0.53169(12) 0.0332(5) Uani 1 1 d . . .
H3A H -0.1029 0.7673 0.4932 0.040 Uiso 1 1 calc R . .
C4A C 0.0287(3) 0.70936(11) 0.53500(12) 0.0304(5) Uani 1 1 d . . .
C5A C -0.0317(3) 0.64794(13) 0.47571(14) 0.0482(7) Uani 1 1 d . . .
H5A1 H 0.0543 0.6329 0.4530 0.072 Uiso 1 1 calc R . .
H5A2 H -0.1061 0.6610 0.4429 0.072 Uiso 1 1 calc R . .
H5A3 H -0.0822 0.6103 0.4930 0.072 Uiso 1 1 calc R . .
C6A C 0.1477(2) 0.92061(11) 0.67133(11) 0.0274(5) Uani 1 1 d . . .
C7A C 0.2479(3) 0.96757(11) 0.64859(12) 0.0305(5) Uani 1 1 d . . .
C8A C 0.2859(3) 1.03506(12) 0.68732(13) 0.0399(6) Uani 1 1 d . . .
H8A H 0.3532 1.0674 0.6722 0.048 Uiso 1 1 calc R . .
C9A C 0.2267(3) 1.05522(13) 0.74725(14) 0.0475(7) Uani 1 1 d . . .
H9A H 0.2517 1.1015 0.7729 0.057 Uiso 1 1 calc R . .
C10A C 0.1313(3) 1.00831(13) 0.76989(13) 0.0439(7) Uani 1 1 d . . .
H10A H 0.0924 1.0228 0.8116 0.053 Uiso 1 1 calc R . .
C11A C 0.0899(3) 0.94018(12) 0.73358(12) 0.0346(5) Uani 1 1 d . . .
C12A C 0.3195(3) 0.94564(12) 0.58430(12) 0.0347(5) Uani 1 1 d . . .
H12A H 0.2572 0.9012 0.5576 0.042 Uiso 1 1 calc R . .
C13A C 0.3138(4) 0.99675(14) 0.53851(15) 0.0543(8) Uani 1 1 d . . .
H13A H 0.2073 1.0044 0.5281 0.081 Uiso 1 1 calc R . .
H13B H 0.3522 0.9783 0.4959 0.081 Uiso 1 1 calc R . .
H13C H 0.3783 1.0404 0.5622 0.081 Uiso 1 1 calc R . .
C14A C 0.4828(3) 0.93196(17) 0.60229(16) 0.0555(8) Uani 1 1 d . . .
H14A H 0.5462 0.9740 0.6306 0.083 Uiso 1 1 calc R . .
H14B H 0.5269 0.9174 0.5602 0.083 Uiso 1 1 calc R . .
H14C H 0.4807 0.8956 0.6277 0.083 Uiso 1 1 calc R . .
C15A C -0.0151(3) 0.88792(14) 0.75871(14) 0.0448(6) Uani 1 1 d . . .
H15A H 0.0285 0.8440 0.7496 0.054 Uiso 1 1 calc R . .
C16A C -0.0213(4) 0.90740(18) 0.83543(16) 0.0634(9) Uani 1 1 d . . .
H16A H 0.0837 0.9176 0.8605 0.095 Uiso 1 1 calc R . .
H16B H -0.0793 0.8691 0.8491 0.095 Uiso 1 1 calc R . .
H16C H -0.0724 0.9480 0.8460 0.095 Uiso 1 1 calc R . .
C17A C -0.1782(4) 0.8728(2) 0.71961(19) 0.0761(11) Uani 1 1 d . . .
H17A H -0.2215 0.9156 0.7234 0.114 Uiso 1 1 calc R . .
H17B H -0.2425 0.8407 0.7389 0.114 Uiso 1 1 calc R . .
H17C H -0.1756 0.8523 0.6713 0.114 Uiso 1 1 calc R . .
C18A C 0.1788(3) 0.63798(11) 0.58650(11) 0.0285(5) Uani 1 1 d . . .
C19A C 0.3179(3) 0.62411(12) 0.56327(12) 0.0333(5) Uani 1 1 d . . .
C20A C 0.3681(3) 0.56256(12) 0.56935(13) 0.0403(6) Uani 1 1 d . . .
H20A H 0.4622 0.5526 0.5541 0.048 Uiso 1 1 calc R . .
C21A C 0.2840(3) 0.51603(12) 0.59698(13) 0.0423(6) Uani 1 1 d . . .
H21A H 0.3203 0.4744 0.6007 0.051 Uiso 1 1 calc R . .
C22A C 0.1471(3) 0.52971(12) 0.61931(12) 0.0381(6) Uani 1 1 d . . .
H22A H 0.0901 0.4974 0.6386 0.046 Uiso 1 1 calc R . .
C23A C 0.0912(3) 0.59017(11) 0.61409(12) 0.0317(5) Uani 1 1 d . . .
C24A C 0.4110(3) 0.67369(13) 0.53045(14) 0.0436(6) Uani 1 1 d . . .
H24A H 0.3495 0.7112 0.5257 0.052 Uiso 1 1 calc R . .
C25A C 0.4376(6) 0.6394(2) 0.45960(19) 0.1023(16) Uani 1 1 d . . .
H25A H 0.5001 0.6030 0.4626 0.153 Uiso 1 1 calc R . .
H25B H 0.4918 0.6735 0.4390 0.153 Uiso 1 1 calc R . .
H25C H 0.3383 0.6194 0.4312 0.153 Uiso 1 1 calc R . .
C26A C 0.5613(4) 0.7064(2) 0.5744(2) 0.0994(15) Uani 1 1 d . . .
H26A H 0.6260 0.6711 0.5787 0.149 Uiso 1 1 calc R . .
H26B H 0.5419 0.7291 0.6198 0.149 Uiso 1 1 calc R . .
H26C H 0.6143 0.7405 0.5534 0.149 Uiso 1 1 calc R . .
C27A C -0.0593(3) 0.60518(13) 0.63986(13) 0.0402(6) Uani 1 1 d . . .
H27A H -0.0992 0.6394 0.6159 0.048 Uiso 1 1 calc R . .
C28A C -0.1835(3) 0.54178(15) 0.62380(17) 0.0571(8) Uani 1 1 d . . .
H28A H -0.1978 0.5206 0.5747 0.086 Uiso 1 1 calc R . .
H28B H -0.2807 0.5553 0.6366 0.086 Uiso 1 1 calc R . .
H28C H -0.1517 0.5088 0.6497 0.086 Uiso 1 1 calc R . .
C29A C -0.0307(4) 0.6379(2) 0.71601(17) 0.0795(12) Uani 1 1 d . . .
H29A H 0.0121 0.6061 0.7409 0.119 Uiso 1 1 calc R . .
H29B H -0.1281 0.6479 0.7315 0.119 Uiso 1 1 calc R . .
H29C H 0.0424 0.6806 0.7248 0.119 Uiso 1 1 calc R . .
C30A C 0.4331(3) 0.73324(13) 0.75506(13) 0.0393(6) Uani 1 1 d . . .
C31A C 0.5186(3) 0.68950(13) 0.78618(13) 0.0357(6) Uani 1 1 d . A .
C32A C 0.4865(3) 0.61960(13) 0.75833(13) 0.0428(6) Uani 1 1 d . . .
H32A H 0.4124 0.6024 0.7184 0.051 Uiso 1 1 calc R . .
C33A C 0.5603(3) 0.57471(14) 0.78759(13) 0.0466(7) Uani 1 1 d . A .
H33A H 0.5376 0.5267 0.7680 0.056 Uiso 1 1 calc R . .
C34A C 0.6679(3) 0.59980(14) 0.84585(13) 0.0417(6) Uani 1 1 d . . .
C35A C 0.7035(3) 0.66987(15) 0.87281(14) 0.0473(7) Uani 1 1 d . A .
H35A H 0.7798 0.6871 0.9119 0.057 Uiso 1 1 calc R . .
C36A C 0.6298(3) 0.71451(14) 0.84375(14) 0.0432(6) Uani 1 1 d . . .
H36A H 0.6544 0.7625 0.8628 0.052 Uiso 1 1 calc R A .
O1A O 0.7425(3) 0.56017(12) 0.88019(11) 0.0669(6) Uani 0.72(3) 1 d P A 1
C37A C 0.6805(18) 0.4843(6) 0.8611(5) 0.074(3) Uani 0.72(3) 1 d P A 1
H37A H 0.5703 0.4775 0.8647 0.111 Uiso 0.72(3) 1 calc PR A 1
H37B H 0.7353 0.4612 0.8922 0.111 Uiso 0.72(3) 1 calc PR A 1
H37C H 0.6956 0.4650 0.8141 0.111 Uiso 0.72(3) 1 calc PR A 1
O1A' O 0.7425(3) 0.56017(12) 0.88019(11) 0.0669(6) Uani 0.28(3) 1 d P A 2
C37' C 0.747(4) 0.4996(12) 0.8550(15) 0.074(3) Uani 0.28(3) 1 d P A 2
H37D H 0.6427 0.4734 0.8474 0.111 Uiso 0.28(3) 1 calc PR A 2
H37E H 0.8146 0.4814 0.8861 0.111 Uiso 0.28(3) 1 calc PR A 2
H37F H 0.7864 0.4957 0.8112 0.111 Uiso 0.28(3) 1 calc PR A 2
Cu1B Cu 0.32237(3) 0.750784(14) 0.146463(14) 0.03041(9) Uani 1 1 d . . .
N1B N 0.2847(2) 0.71460(9) 0.22344(9) 0.0286(4) Uani 1 1 d . . .
N2B N 0.1509(2) 0.69198(9) 0.07863(9) 0.0265(4) Uani 1 1 d . . .
N3B N 0.4334(2) 0.81349(11) 0.10745(11) 0.0395(5) Uani 1 1 d . . .
O1B O 0.6295(2) 0.98378(10) -0.12806(10) 0.0488(5) Uani 1 1 d . . .
C1B C 0.1472(3) 0.63826(14) 0.28440(13) 0.0421(6) Uani 1 1 d . . .
H1B1 H 0.2447 0.6266 0.3035 0.063 Uiso 1 1 calc R . .
H1B2 H 0.0681 0.5973 0.2727 0.063 Uiso 1 1 calc R . .
H1B3 H 0.1148 0.6741 0.3182 0.063 Uiso 1 1 calc R . .
C2B C 0.1691(3) 0.66420(11) 0.22052(11) 0.0282(5) Uani 1 1 d . . .
C3B C 0.0641(3) 0.63280(11) 0.16188(12) 0.0293(5) Uani 1 1 d . . .
H3B H -0.0106 0.5968 0.1671 0.035 Uiso 1 1 calc R . .
C4B C 0.0519(2) 0.64628(11) 0.09591(11) 0.0277(5) Uani 1 1 d . . .
C5B C -0.0835(3) 0.60526(13) 0.04477(13) 0.0399(6) Uani 1 1 d . . .
H5B1 H -0.1029 0.6287 0.0076 0.060 Uiso 1 1 calc R . .
H5B2 H -0.1751 0.6012 0.0675 0.060 Uiso 1 1 calc R . .
H5B3 H -0.0601 0.5593 0.0260 0.060 Uiso 1 1 calc R . .
C6B C 0.3761(3) 0.74682(12) 0.28830(12) 0.0304(5) Uani 1 1 d . . .
C7B C 0.3191(3) 0.79742(12) 0.33431(13) 0.0355(6) Uani 1 1 d . . .
C8B C 0.4105(3) 0.82797(14) 0.39641(14) 0.0459(7) Uani 1 1 d . . .
H8B H 0.3725 0.8608 0.4288 0.055 Uiso 1 1 calc R . .
C9B C 0.5553(3) 0.81187(14) 0.41218(15) 0.0518(7) Uani 1 1 d . . .
H9B H 0.6159 0.8335 0.4550 0.062 Uiso 1 1 calc R . .
C10B C 0.6119(3) 0.76445(14) 0.36585(14) 0.0458(7) Uani 1 1 d . . .
H10B H 0.7129 0.7547 0.3766 0.055 Uiso 1 1 calc R . .
C11B C 0.5241(3) 0.73050(12) 0.30344(13) 0.0359(6) Uani 1 1 d . . .
C12B C 0.1665(3) 0.82065(14) 0.31488(14) 0.0430(6) Uani 1 1 d . . .
H12B H 0.1006 0.7815 0.2807 0.052 Uiso 1 1 calc R . .
C13B C 0.1942(4) 0.88042(17) 0.27973(19) 0.0648(9) Uani 1 1 d . . .
H13D H 0.2585 0.9198 0.3120 0.097 Uiso 1 1 calc R . .
H13E H 0.0952 0.8934 0.2646 0.097 Uiso 1 1 calc R . .
H13F H 0.2467 0.8663 0.2401 0.097 Uiso 1 1 calc R . .
C14B C 0.0775(4) 0.8404(2) 0.37459(17) 0.0741(10) Uani 1 1 d . . .
H14D H 0.0639 0.8023 0.3976 0.111 Uiso 1 1 calc R . .
H14E H -0.0237 0.8500 0.3575 0.111 Uiso 1 1 calc R . .
H14F H 0.1351 0.8814 0.4071 0.111 Uiso 1 1 calc R . .
C15B C 0.5880(3) 0.67860(15) 0.25276(14) 0.0461(7) Uani 1 1 d . . .
H15B H 0.5007 0.6537 0.2166 0.055 Uiso 1 1 calc R . .
C16B C 0.6570(4) 0.62501(17) 0.28463(18) 0.0713(10) Uani 1 1 d . . .
H16D H 0.7463 0.6476 0.3189 0.107 Uiso 1 1 calc R . .
H16E H 0.6896 0.5911 0.2489 0.107 Uiso 1 1 calc R . .
H16F H 0.5794 0.6019 0.3065 0.107 Uiso 1 1 calc R . .
C17B C 0.7071(4) 0.7154(2) 0.2177(2) 0.0822(11) Uani 1 1 d . . .
H17D H 0.6591 0.7476 0.1953 0.123 Uiso 1 1 calc R . .
H17E H 0.7441 0.6815 0.1836 0.123 Uiso 1 1 calc R . .
H17F H 0.7940 0.7407 0.2521 0.123 Uiso 1 1 calc R . .
C18B C 0.1274(2) 0.70725(11) 0.01332(11) 0.0279(5) Uani 1 1 d . . .
C19B C 0.0618(3) 0.76576(12) 0.00707(12) 0.0316(5) Uani 1 1 d . . .
C20B C 0.0438(3) 0.78255(13) -0.05632(13) 0.0397(6) Uani 1 1 d . . .
H20B H -0.0024 0.8217 -0.0610 0.048 Uiso 1 1 calc R . .
C21B C 0.0914(3) 0.74383(14) -0.11198(13) 0.0453(7) Uani 1 1 d . . .
H21B H 0.0769 0.7558 -0.1550 0.054 Uiso 1 1 calc R . .
C22B C 0.1604(3) 0.68734(13) -0.10565(13) 0.0425(6) Uani 1 1 d . . .
H22B H 0.1947 0.6612 -0.1444 0.051 Uiso 1 1 calc R . .
C23B C 0.1807(3) 0.66791(12) -0.04331(12) 0.0348(5) Uani 1 1 d . . .
C24B C 0.0095(3) 0.81001(13) 0.06826(14) 0.0405(6) Uani 1 1 d . . .
H24B H 0.0631 0.7995 0.1102 0.049 Uiso 1 1 calc R . .
C25B C -0.1630(3) 0.79189(16) 0.06830(18) 0.0617(9) Uani 1 1 d . . .
H25D H -0.2193 0.7990 0.0264 0.093 Uiso 1 1 calc R . .
H25E H -0.1933 0.8214 0.1081 0.093 Uiso 1 1 calc R . .
H25F H -0.1873 0.7437 0.0704 0.093 Uiso 1 1 calc R . .
C26B C 0.0546(4) 0.88642(15) 0.07343(18) 0.0631(9) Uani 1 1 d . . .
H26D H 0.1645 0.8962 0.0700 0.095 Uiso 1 1 calc R . .
H26E H 0.0347 0.9125 0.1175 0.095 Uiso 1 1 calc R . .
H26F H -0.0061 0.8998 0.0362 0.095 Uiso 1 1 calc R . .
C27B C 0.2616(3) 0.60724(13) -0.03533(15) 0.0483(7) Uani 1 1 d . . .
H27B H 0.2100 0.5848 -0.0025 0.058 Uiso 1 1 calc R . .
C28B C 0.2478(5) 0.55301(15) -0.10193(18) 0.0775(11) Uani 1 1 d . . .
H28D H 0.1388 0.5383 -0.1212 0.116 Uiso 1 1 calc R . .
H28E H 0.2932 0.5134 -0.0928 0.116 Uiso 1 1 calc R . .
H28F H 0.3025 0.5725 -0.1346 0.116 Uiso 1 1 calc R . .
C29B C 0.4299(4) 0.63193(18) -0.0035(2) 0.0742(10) Uani 1 1 d . . .
H29D H 0.4832 0.6562 -0.0334 0.111 Uiso 1 1 calc R . .
H29E H 0.4797 0.5923 0.0020 0.111 Uiso 1 1 calc R . .
H29F H 0.4346 0.6631 0.0413 0.111 Uiso 1 1 calc R . .
C30B C 0.4756(3) 0.84477(13) 0.06995(14) 0.0369(6) Uani 1 1 d . . .
C31B C 0.5182(3) 0.87998(12) 0.01879(13) 0.0337(5) Uani 1 1 d . . .
C32B C 0.4357(3) 0.85828(13) -0.04664(14) 0.0410(6) Uani 1 1 d . . .
H32B H 0.3548 0.8203 -0.0566 0.049 Uiso 1 1 calc R . .
C33B C 0.4703(3) 0.89149(13) -0.09756(14) 0.0402(6) Uani 1 1 d . . .
H33B H 0.4129 0.8767 -0.1421 0.048 Uiso 1 1 calc R . .
C34B C 0.5888(3) 0.94627(12) -0.08299(13) 0.0361(6) Uani 1 1 d . . .
C35B C 0.6750(3) 0.96698(13) -0.01794(14) 0.0395(6) Uani 1 1 d . . .
H35B H 0.7585 1.0038 -0.0086 0.047 Uiso 1 1 calc R . .
C36B C 0.6401(3) 0.93447(12) 0.03280(14) 0.0372(6) Uani 1 1 d . . .
H36B H 0.6986 0.9490 0.0772 0.045 Uiso 1 1 calc R . .
C37B C 0.5368(4) 0.96896(18) -0.19407(15) 0.0615(9) Uani 1 1 d . . .
H37D H 0.5397 0.9216 -0.2180 0.092 Uiso 1 1 calc R . .
H37E H 0.5771 1.0006 -0.2208 0.092 Uiso 1 1 calc R . .
H37F H 0.4302 0.9746 -0.1884 0.092 Uiso 1 1 calc R . .

loop_
_atom_site_aniso_label
_atom_site_aniso_U_11
_atom_site_aniso_U_22
_atom_site_aniso_U_33
_atom_site_aniso_U_23
_atom_site_aniso_U_13
_atom_site_aniso_U_12
Cu1A 0.03220(16) 0.02476(15) 0.02778(16) 0.00528(11) -0.00340(12) 0.00637(11)
N1A 0.0271(9) 0.0258(9) 0.0289(10) 0.0084(8) 0.0030(8) 0.0067(8)
N2A 0.0307(10) 0.0251(9) 0.0276(10) 0.0044(8) 0.0020(8) 0.0019(8)
N3A 0.0467(13) 0.0341(11) 0.0388(13) 0.0057(10) -0.0084(10) 0.0086(10)
C1A 0.0377(14) 0.0410(14) 0.0440(16) 0.0149(12) -0.0086(12) 0.0100(11)
C2A 0.0258(11) 0.0342(12) 0.0343(14) 0.0133(10) 0.0013(10) 0.0047(9)
C3A 0.0305(12) 0.0370(13) 0.0293(13) 0.0106(10) -0.0064(10) -0.0006(10)
C4A 0.0315(12) 0.0310(12) 0.0249(12) 0.0054(10) 0.0002(10) -0.0035(10)
C5A 0.0601(18) 0.0382(14) 0.0367(15) 0.0017(12) -0.0115(13) 0.0002(13)
C6A 0.0295(11) 0.0261(11) 0.0276(12) 0.0064(9) -0.0005(10) 0.0120(9)
C7A 0.0340(12) 0.0284(12) 0.0288(13) 0.0061(10) 0.0001(10) 0.0090(10)
C8A 0.0481(15) 0.0285(12) 0.0415(15) 0.0063(11) 0.0019(12) 0.0067(11)
C9A 0.0622(18) 0.0306(13) 0.0455(17) -0.0006(12) -0.0015(14) 0.0160(12)
C10A 0.0559(17) 0.0471(16) 0.0318(14) 0.0033(12) 0.0075(13) 0.0284(13)
C11A 0.0364(13) 0.0395(13) 0.0323(14) 0.0104(11) 0.0043(11) 0.0195(11)
C12A 0.0403(14) 0.0302(12) 0.0318(14) 0.0066(10) 0.0051(11) 0.0003(10)
C13A 0.076(2) 0.0441(16) 0.0463(17) 0.0188(14) 0.0145(15) 0.0045(14)
C14A 0.0465(16) 0.073(2) 0.0482(18) 0.0090(15) 0.0124(14) 0.0168(15)
C15A 0.0485(16) 0.0530(16) 0.0421(16) 0.0180(13) 0.0177(13) 0.0199(13)
C16A 0.082(2) 0.075(2) 0.0503(19) 0.0311(17) 0.0265(17) 0.0314(18)
C17A 0.0468(18) 0.119(3) 0.071(2) 0.039(2) 0.0214(17) 0.0025(19)
C18A 0.0353(12) 0.0234(11) 0.0221(12) -0.0001(9) -0.0027(10) 0.0018(9)
C19A 0.0353(13) 0.0308(12) 0.0301(13) 0.0020(10) 0.0015(10) 0.0029(10)
C20A 0.0411(14) 0.0369(14) 0.0387(15) -0.0011(11) 0.0017(12) 0.0111(11)
C21A 0.0566(17) 0.0249(12) 0.0402(15) 0.0016(11) -0.0064(13) 0.0094(11)
C22A 0.0529(16) 0.0261(12) 0.0308(14) 0.0045(10) -0.0002(12) -0.0020(11)
C23A 0.0396(13) 0.0277(12) 0.0233(12) 0.0032(10) -0.0019(10) -0.0018(10)
C24A 0.0433(15) 0.0371(14) 0.0513(17) 0.0081(12) 0.0161(13) 0.0045(11)
C25A 0.166(4) 0.078(3) 0.060(2) 0.011(2) 0.052(3) -0.017(3)
C26A 0.070(2) 0.124(4) 0.090(3) 0.030(3) 0.010(2) -0.045(2)
C27A 0.0427(14) 0.0401(14) 0.0370(15) 0.0099(12) 0.0089(12) -0.0006(11)
C28A 0.0457(16) 0.0569(18) 0.063(2) 0.0149(16) 0.0043(15) -0.0105(14)
C29A 0.063(2) 0.104(3) 0.051(2) -0.0170(19) 0.0234(17) -0.0181(19)
C30A 0.0399(14) 0.0386(14) 0.0363(15) 0.0071(12) -0.0024(12) 0.0049(12)
C31A 0.0346(13) 0.0421(14) 0.0334(14) 0.0144(11) 0.0019(11) 0.0100(11)
C32A 0.0482(15) 0.0445(15) 0.0289(14) 0.0002(11) -0.0082(12) 0.0081(12)
C33A 0.0654(18) 0.0395(15) 0.0355(15) 0.0046(12) 0.0043(14) 0.0202(13)
C34A 0.0429(14) 0.0543(16) 0.0347(15) 0.0163(12) 0.0063(12) 0.0228(13)
C35A 0.0392(15) 0.0583(18) 0.0412(16) 0.0157(14) -0.0111(12) 0.0040(13)
C36A 0.0449(15) 0.0395(14) 0.0404(15) 0.0108(12) -0.0079(12) -0.0014(12)
O1A 0.0782(15) 0.0732(15) 0.0584(14) 0.0247(12) -0.0036(12) 0.0419(12)
C37A 0.110(8) 0.046(4) 0.074(3) 0.021(3) 0.004(5) 0.037(5)
O1A' 0.0782(15) 0.0732(15) 0.0584(14) 0.0247(12) -0.0036(12) 0.0419(12)
C37' 0.110(8) 0.046(4) 0.074(3) 0.021(3) 0.004(5) 0.037(5)
Cu1B 0.02799(15) 0.03635(16) 0.02770(17) 0.01319(12) 0.00303(12) -0.00095(12)
N1B 0.0278(10) 0.0342(10) 0.0241(10) 0.0106(8) 0.0008(8) 0.0017(8)
N2B 0.0293(10) 0.0294(10) 0.0208(10) 0.0065(8) 0.0039(8) 0.0023(8)
N3B 0.0329(11) 0.0434(12) 0.0422(13) 0.0166(10) 0.0037(10) -0.0043(9)
O1B 0.0493(11) 0.0584(12) 0.0501(12) 0.0326(10) 0.0150(9) 0.0097(9)
C1B 0.0477(15) 0.0467(15) 0.0315(14) 0.0182(12) 0.0009(12) -0.0063(12)
C2B 0.0300(12) 0.0312(12) 0.0268(12) 0.0123(10) 0.0066(10) 0.0051(10)
C3B 0.0280(12) 0.0290(12) 0.0311(13) 0.0108(10) 0.0038(10) -0.0010(9)
C4B 0.0285(11) 0.0280(11) 0.0261(12) 0.0061(9) 0.0029(10) 0.0042(9)
C5B 0.0405(14) 0.0412(14) 0.0334(14) 0.0109(11) -0.0024(11) -0.0071(11)
C6B 0.0293(12) 0.0357(12) 0.0256(12) 0.0124(10) 0.0011(10) -0.0036(10)
C7B 0.0352(13) 0.0374(13) 0.0322(14) 0.0107(11) 0.0013(11) -0.0028(10)
C8B 0.0529(17) 0.0403(14) 0.0377(15) 0.0023(12) -0.0044(13) 0.0030(12)
C9B 0.0552(18) 0.0452(16) 0.0428(17) 0.0047(13) -0.0197(14) -0.0052(13)
C10B 0.0355(14) 0.0513(16) 0.0480(17) 0.0206(14) -0.0111(12) -0.0024(12)
C11B 0.0324(13) 0.0400(13) 0.0365(14) 0.0177(11) -0.0010(11) -0.0004(10)
C12B 0.0394(14) 0.0477(15) 0.0377(15) 0.0023(12) 0.0036(12) 0.0060(12)
C13B 0.0597(19) 0.062(2) 0.080(2) 0.0256(18) 0.0055(18) 0.0243(16)
C14B 0.0530(19) 0.108(3) 0.057(2) 0.000(2) 0.0176(17) 0.0176(19)
C15B 0.0360(14) 0.0611(17) 0.0435(16) 0.0161(14) 0.0005(12) 0.0136(13)
C16B 0.090(3) 0.064(2) 0.065(2) 0.0178(18) 0.0030(19) 0.0335(19)
C17B 0.074(2) 0.101(3) 0.093(3) 0.041(2) 0.045(2) 0.035(2)
C18B 0.0252(11) 0.0321(12) 0.0238(12) 0.0065(9) 0.0016(9) -0.0035(9)
C19B 0.0294(12) 0.0346(12) 0.0299(13) 0.0083(10) 0.0015(10) 0.0019(10)
C20B 0.0390(14) 0.0435(14) 0.0366(15) 0.0171(12) -0.0032(12) 0.0013(11)
C21B 0.0512(16) 0.0534(17) 0.0272(14) 0.0164(12) -0.0051(12) -0.0095(13)
C22B 0.0547(16) 0.0433(15) 0.0236(13) 0.0012(11) 0.0100(12) -0.0077(12)
C23B 0.0404(14) 0.0312(12) 0.0292(13) 0.0036(10) 0.0083(11) -0.0045(10)
C24B 0.0434(14) 0.0440(15) 0.0392(15) 0.0121(12) 0.0089(12) 0.0183(12)
C25B 0.0561(18) 0.0622(19) 0.077(2) 0.0234(17) 0.0320(17) 0.0164(15)
C26B 0.067(2) 0.0440(17) 0.079(2) 0.0045(16) 0.0281(18) 0.0124(15)
C27B 0.0671(19) 0.0388(14) 0.0471(17) 0.0128(13) 0.0309(15) 0.0139(13)
C28B 0.127(3) 0.0388(17) 0.073(2) 0.0057(16) 0.056(2) 0.0142(18)
C29B 0.068(2) 0.070(2) 0.096(3) 0.022(2) 0.028(2) 0.0361(18)
C30B 0.0298(13) 0.0382(13) 0.0451(16) 0.0141(12) 0.0097(12) 0.0033(10)
C31B 0.0299(12) 0.0345(13) 0.0412(15) 0.0152(11) 0.0111(11) 0.0058(10)
C32B 0.0358(14) 0.0382(14) 0.0477(16) 0.0102(12) 0.0082(12) -0.0022(11)
C33B 0.0404(14) 0.0451(15) 0.0360(15) 0.0105(12) 0.0076(12) 0.0059(12)
C34B 0.0341(13) 0.0409(14) 0.0422(15) 0.0201(12) 0.0143(12) 0.0130(11)
C35B 0.0307(13) 0.0386(14) 0.0520(17) 0.0205(12) 0.0073(12) -0.0018(10)
C36B 0.0322(13) 0.0407(14) 0.0403(15) 0.0163(12) 0.0015(11) 0.0033(11)
C37B 0.0626(19) 0.090(2) 0.0484(19) 0.0384(18) 0.0165(16) 0.0256(17)

loop_
_atom_type_symbol
_atom_type_description
_atom_type_scat_dispersion_real
_atom_type_scat_dispersion_imag
_atom_type_scat_source
C C 0.0033 0.0016 'International Tables Vol C Tables 4.2.6.8 and 6.1.1.4'
H H 0.0000 0.0000 'International Tables Vol C Tables 4.2.6.8 and 6.1.1.4'
N N 0.0061 0.0033 'International Tables Vol C Tables 4.2.6.8 and 6.1.1.4'
O O 0.0106 0.0060 'International Tables Vol C Tables 4.2.6.8 and 6.1.1.4'
Cu Cu 0.3201 1.2651 'International Tables Vol C Tables 4.2.6.8 and 6.1.1.4'

loop_
_geom_angle_atom_site_label_1
_geom_angle_atom_site_label_2
_geom_angle_atom_site_label_3
_geom_angle
N3A Cu1A N1A 147.18(9)
N3A Cu1A N2A 112.85(8)
N1A Cu1A N2A 99.97(8)
C2A N1A C6A 119.70(18)
C2A N1A Cu1A 121.36(15)
C6A N1A Cu1A 118.69(14)
C4A N2A C18A 120.54(18)
C4A N2A Cu1A 120.02(15)
C18A N2A Cu1A 119.44(14)
C30A N3A Cu1A 161.4(2)
N1A C2A C3A 124.1(2)
N1A C2A C1A 119.7(2)
C3A C2A C1A 116.2(2)
C2A C3A C4A 130.8(2)
N2A C4A C3A 123.7(2)
N2A C4A C5A 119.6(2)
C3A C4A C5A 116.6(2)
C7A C6A C11A 120.8(2)
C7A C6A N1A 120.0(2)
C11A C6A N1A 119.2(2)
C8A C7A C6A 119.0(2)
C8A C7A C12A 119.8(2)
C6A C7A C12A 121.1(2)
C9A C8A C7A 120.7(2)
C10A C9A C8A 119.9(2)
C9A C10A C11A 122.1(2)
C10A C11A C6A 117.6(2)
C10A C11A C15A 122.2(2)
C6A C11A C15A 120.2(2)
C7A C12A C14A 110.6(2)
C7A C12A C13A 112.6(2)
C14A C12A C13A 111.8(2)
C11A C15A C17A 112.4(2)
C11A C15A C16A 113.8(2)
C17A C15A C16A 109.6(2)
C19A C18A C23A 120.6(2)
C19A C18A N2A 119.7(2)
C23A C18A N2A 119.6(2)
C20A C19A C18A 118.4(2)
C20A C19A C24A 120.1(2)
C18A C19A C24A 121.5(2)
C21A C20A C19A 121.3(2)
C20A C21A C22A 120.1(2)
C21A C22A C23A 121.1(2)
C22A C23A C18A 118.6(2)
C22A C23A C27A 120.6(2)
C18A C23A C27A 120.8(2)
C26A C24A C25A 110.5(3)
C26A C24A C19A 111.8(3)
C25A C24A C19A 111.8(2)
C29A C27A C23A 110.5(2)
C29A C27A C28A 110.7(2)
C23A C27A C28A 113.0(2)
N3A C30A C31A 173.8(3)
C32A C31A C36A 119.3(2)
C32A C31A C30A 118.1(2)
C36A C31A C30A 122.6(2)
C33A C32A C31A 120.8(2)
C32A C33A C34A 119.6(2)
O1A C34A C35A 115.8(2)
O1A C34A C33A 124.5(3)
C35A C34A C33A 119.8(2)
C36A C35A C34A 120.6(2)
C35A C36A C31A 119.9(2)
C34A O1A C37A 116.2(4)
N3B Cu1B N1B 150.49(9)
N3B Cu1B N2B 110.97(8)
N1B Cu1B N2B 98.49(8)
C2B N1B C6B 118.90(18)
C2B N1B Cu1B 122.47(15)
C6B N1B Cu1B 118.41(14)
C4B N2B C18B 120.91(18)
C4B N2B Cu1B 121.54(15)
C18B N2B Cu1B 117.06(13)
C30B N3B Cu1B 163.4(2)
C34B O1B C37B 118.1(2)
N1B C2B C3B 124.4(2)
N1B C2B C1B 119.1(2)
C3B C2B C1B 116.5(2)
C2B C3B C4B 130.0(2)
N2B C4B C3B 123.1(2)
N2B C4B C5B 120.7(2)
C3B C4B C5B 116.23(19)
C11B C6B C7B 121.0(2)
C11B C6B N1B 119.6(2)
C7B C6B N1B 119.3(2)
C8B C7B C6B 117.9(2)
C8B C7B C12B 120.9(2)
C6B C7B C12B 121.1(2)
C9B C8B C7B 121.6(3)
C10B C9B C8B 119.9(2)
C9B C10B C11B 121.3(2)
C10B C11B C6B 118.2(2)
C10B C11B C15B 120.8(2)
C6B C11B C15B 121.0(2)
C7B C12B C14B 114.2(2)
C7B C12B C13B 109.5(2)
C14B C12B C13B 110.4(3)
C11B C15B C16B 113.2(2)
C11B C15B C17B 110.2(2)
C16B C15B C17B 110.6(3)
C19B C18B C23B 120.2(2)
C19B C18B N2B 118.7(2)
C23B C18B N2B 120.9(2)
C20B C19B C18B 119.0(2)
C20B C19B C24B 120.3(2)
C18B C19B C24B 120.7(2)
C21B C20B C19B 121.3(2)
C20B C21B C22B 120.0(2)
C21B C22B C23B 121.2(2)
C22B C23B C18B 118.3(2)
C22B C23B C27B 121.5(2)
C18B C23B C27B 120.2(2)
C19B C24B C26B 112.6(2)
C19B C24B C25B 111.4(2)
C26B C24B C25B 111.0(2)
C23B C27B C28B 113.1(3)
C23B C27B C29B 110.5(2)
C28B C27B C29B 111.4(3)
N3B C30B C31B 175.1(3)
C32B C31B C36B 119.6(2)
C32B C31B C30B 118.4(2)
C36B C31B C30B 122.0(2)
C33B C32B C31B 120.6(2)
C34B C33B C32B 119.4(2)
O1B C34B C33B 124.5(2)
O1B C34B C35B 115.3(2)
C33B C34B C35B 120.2(2)
C36B C35B C34B 120.5(2)
C35B C36B C31B 119.6(2)

loop_
_geom_bond_atom_site_label_1
_geom_bond_atom_site_label_2
_geom_bond_distance
Cu1A N3A 1.855(2)
Cu1A N1A 1.9009(17)
Cu1A N2A 1.9779(18)
N1A C2A 1.333(3)
N1A C6A 1.430(3)
N2A C4A 1.322(3)
N2A C18A 1.433(3)
N3A C30A 1.147(3)
C1A C2A 1.519(3)
C2A C3A 1.394(3)
C3A C4A 1.401(3)
C4A C5A 1.520(3)
C6A C7A 1.400(3)
C6A C11A 1.410(3)
C7A C8A 1.396(3)
C7A C12A 1.517(3)
C8A C9A 1.378(4)
C9A C10A 1.374(4)
C10A C11A 1.394(4)
C11A C15A 1.523(4)
C12A C14A 1.523(4)
C12A C13A 1.527(3)
C15A C17A 1.525(4)
C15A C16A 1.527(4)
C18A C19A 1.406(3)
C18A C23A 1.408(3)
C19A C20A 1.394(3)
C19A C24A 1.523(3)
C20A C21A 1.374(4)
C21A C22A 1.379(4)
C22A C23A 1.392(3)
C23A C27A 1.526(3)
C24A C26A 1.500(4)
C24A C25A 1.511(4)
C27A C29A 1.519(4)
C27A C28A 1.527(3)
C30A C31A 1.429(3)
C31A C32A 1.382(3)
C31A C36A 1.393(3)
C32A C33A 1.373(4)
C33A C34A 1.385(4)
C34A O1A 1.350(3)
C34A C35A 1.383(4)
C35A C36A 1.366(4)
O1A C37A 1.509(13)
Cu1B N3B 1.864(2)
Cu1B N1B 1.9003(18)
Cu1B N2B 1.9913(18)
N1B C2B 1.334(3)
N1B C6B 1.434(3)
N2B C4B 1.320(3)
N2B C18B 1.418(3)
N3B C30B 1.150(3)
O1B C34B 1.354(3)
O1B C37B 1.436(3)
C1B C2B 1.517(3)
C2B C3B 1.396(3)
C3B C4B 1.413(3)
C4B C5B 1.513(3)
C6B C11B 1.406(3)
C6B C7B 1.412(3)
C7B C8B 1.387(4)
C7B C12B 1.520(4)
C8B C9B 1.379(4)
C9B C10B 1.374(4)
C10B C11B 1.392(4)
C11B C15B 1.514(4)
C12B C14B 1.526(4)
C12B C13B 1.533(4)
C15B C16B 1.526(4)
C15B C17B 1.536(4)
C18B C19B 1.402(3)
C18B C23B 1.412(3)
C19B C20B 1.392(3)
C19B C24B 1.519(3)
C20B C21B 1.368(4)
C21B C22B 1.381(4)
C22B C23B 1.398(3)
C23B C27B 1.521(4)
C24B C26B 1.520(4)
C24B C25B 1.523(4)
C27B C28B 1.525(4)
C27B C29B 1.528(4)
C30B C31B 1.433(3)
C31B C32B 1.388(4)
C31B C36B 1.396(3)
C32B C33B 1.385(3)
C33B C34B 1.380(3)
C34B C35B 1.394(4)
C35B C36B 1.374(3)

loop_
_geom_torsion_atom_site_label_1
_geom_torsion_atom_site_label_2
_geom_torsion_atom_site_label_3
_geom_torsion_atom_site_label_4
_geom_torsion
N3A Cu1A N1A C2A -179.21(18)
N2A Cu1A N1A C2A -0.26(18)
N3A Cu1A N1A C6A 6.6(3)
N2A Cu1A N1A C6A -174.50(16)
N3A Cu1A N2A C4A -179.76(17)
N1A Cu1A N2A C4A 0.86(18)
N3A Cu1A N2A C18A 0.26(19)
N1A Cu1A N2A C18A -179.12(16)
N1A Cu1A N3A C30A 178.8(6)
N2A Cu1A N3A C30A 0.0(7)
C6A N1A C2A C3A 174.8(2)
Cu1A N1A C2A C3A 0.6(3)
C6A N1A C2A C1A -5.4(3)
Cu1A N1A C2A C1A -179.55(17)
N1A C2A C3A C4A -1.6(4)
C1A C2A C3A C4A 178.5(2)
C18A N2A C4A C3A 178.2(2)
Cu1A N2A C4A C3A -1.8(3)
C18A N2A C4A C5A -2.5(3)
Cu1A N2A C4A C5A 177.51(17)
C2A C3A C4A N2A 2.3(4)
C2A C3A C4A C5A -177.0(2)
C2A N1A C6A C7A -76.0(3)
Cu1A N1A C6A C7A 98.4(2)
C2A N1A C6A C11A 107.1(2)
Cu1A N1A C6A C11A -78.6(2)
C11A C6A C7A C8A -2.2(3)
N1A C6A C7A C8A -179.2(2)
C11A C6A C7A C12A 175.6(2)
N1A C6A C7A C12A -1.3(3)
C6A C7A C8A C9A 0.4(4)
C12A C7A C8A C9A -177.5(2)
C7A C8A C9A C10A 1.1(4)
C8A C9A C10A C11A -0.8(4)
C9A C10A C11A C6A -1.0(4)
C9A C10A C11A C15A 179.7(2)
C7A C6A C11A C10A 2.5(3)
N1A C6A C11A C10A 179.4(2)
C7A C6A C11A C15A -178.1(2)
N1A C6A C11A C15A -1.2(3)
C8A C7A C12A C14A 79.1(3)
C6A C7A C12A C14A -98.8(3)
C8A C7A C12A C13A -46.8(3)
C6A C7A C12A C13A 135.4(2)
C10A C11A C15A C17A 103.9(3)
C6A C11A C15A C17A -75.5(3)
C10A C11A C15A C16A -21.5(3)
C6A C11A C15A C16A 159.2(2)
C4A N2A C18A C19A 98.0(3)
Cu1A N2A C18A C19A -82.0(2)
C4A N2A C18A C23A -85.5(3)
Cu1A N2A C18A C23A 94.5(2)
C23A C18A C19A C20A -1.1(3)
N2A C18A C19A C20A 175.3(2)
C23A C18A C19A C24A 177.3(2)
N2A C18A C19A C24A -6.2(3)
C18A C19A C20A C21A 0.3(4)
C24A C19A C20A C21A -178.1(2)
C19A C20A C21A C22A 0.1(4)
C20A C21A C22A C23A 0.3(4)
C21A C22A C23A C18A -1.1(4)
C21A C22A C23A C27A -179.2(2)
C19A C18A C23A C22A 1.5(3)
N2A C18A C23A C22A -175.0(2)
C19A C18A C23A C27A 179.5(2)
N2A C18A C23A C27A 3.1(3)
C20A C19A C24A C26A -69.3(3)
C18A C19A C24A C26A 112.3(3)
C20A C19A C24A C25A 55.3(4)
C18A C19A C24A C25A -123.1(3)
C22A C23A C27A C29A 84.8(3)
C18A C23A C27A C29A -93.3(3)
C22A C23A C27A C28A -40.0(3)
C18A C23A C27A C28A 142.0(2)
Cu1A N3A C30A C31A -17(3)
N3A C30A C31A C32A 8(3)
N3A C30A C31A C36A -170(3)
C36A C31A C32A C33A 1.5(4)
C30A C31A C32A C33A -177.4(3)
C31A C32A C33A C34A 0.2(4)
C32A C33A C34A O1A 177.3(3)
C32A C33A C34A C35A -2.0(4)
O1A C34A C35A C36A -177.2(3)
C33A C34A C35A C36A 2.1(4)
C34A C35A C36A C31A -0.5(4)
C32A C31A C36A C35A -1.3(4)
C30A C31A C36A C35A 177.4(3)
C35A C34A O1A C37A 166.9(6)
C33A C34A O1A C37A -12.3(7)
N3B Cu1B N1B C2B 176.62(18)
N2B Cu1B N1B C2B -0.09(19)
N3B Cu1B N1B C6B 2.1(3)
N2B Cu1B N1B C6B -174.57(16)
N3B Cu1B N2B C4B -176.38(16)
N1B Cu1B N2B C4B 1.88(18)
N3B Cu1B N2B C18B -4.29(18)
N1B Cu1B N2B C18B 173.97(15)
N1B Cu1B N3B C30B -174.7(7)
N2B Cu1B N3B C30B 1.8(8)
C6B N1B C2B C3B 174.4(2)
Cu1B N1B C2B C3B -0.1(3)
C6B N1B C2B C1B -5.6(3)
Cu1B N1B C2B C1B 179.96(17)
N1B C2B C3B C4B -1.6(4)
C1B C2B C3B C4B 178.4(2)
C18B N2B C4B C3B -175.4(2)
Cu1B N2B C4B C3B -3.6(3)
C18B N2B C4B C5B 4.3(3)
Cu1B N2B C4B C5B 176.12(17)
C2B C3B C4B N2B 3.7(4)
C2B C3B C4B C5B -176.0(2)
C2B N1B C6B C11B 103.9(2)
Cu1B N1B C6B C11B -81.4(2)
C2B N1B C6B C7B -79.8(3)
Cu1B N1B C6B C7B 94.9(2)
C11B C6B C7B C8B -3.2(3)
N1B C6B C7B C8B -179.6(2)
C11B C6B C7B C12B 173.3(2)
N1B C6B C7B C12B -3.0(3)
C6B C7B C8B C9B 2.5(4)
C12B C7B C8B C9B -174.0(3)
C7B C8B C9B C10B -0.1(4)
C8B C9B C10B C11B -1.8(4)
C9B C10B C11B C6B 1.1(4)
C9B C10B C11B C15B 179.8(2)
C7B C6B C11B C10B 1.5(3)
N1B C6B C11B C10B 177.8(2)
C7B C6B C11B C15B -177.2(2)
N1B C6B C11B C15B -0.9(3)
C8B C7B C12B C14B -36.7(4)
C6B C7B C12B C14B 146.9(3)
C8B C7B C12B C13B 87.6(3)
C6B C7B C12B C13B -88.8(3)
C10B C11B C15B C16B 49.9(3)
C6B C11B C15B C16B -131.4(3)
C10B C11B C15B C17B -74.5(3)
C6B C11B C15B C17B 104.1(3)
C4B N2B C18B C19B 98.6(2)
Cu1B N2B C18B C19B -73.6(2)
C4B N2B C18B C23B -86.8(3)
Cu1B N2B C18B C23B 101.1(2)
C23B C18B C19B C20B 2.8(3)
N2B C18B C19B C20B 177.6(2)
C23B C18B C19B C24B -177.7(2)
N2B C18B C19B C24B -3.0(3)
C18B C19B C20B C21B -1.2(4)
C24B C19B C20B C21B 179.4(2)
C19B C20B C21B C22B -0.8(4)
C20B C21B C22B C23B 1.1(4)
C21B C22B C23B C18B 0.6(4)
C21B C22B C23B C27B -177.9(2)
C19B C18B C23B C22B -2.5(3)
N2B C18B C23B C22B -177.1(2)
C19B C18B C23B C27B 175.9(2)
N2B C18B C23B C27B 1.3(3)
C20B C19B C24B C26B -43.6(3)
C18B C19B C24B C26B 137.0(2)
C20B C19B C24B C25B 81.9(3)
C18B C19B C24B C25B -97.6(3)
C22B C23B C27B C28B -27.3(4)
C18B C23B C27B C28B 154.3(2)
C22B C23B C27B C29B 98.3(3)
C18B C23B C27B C29B -80.0(3)
Cu1B N3B C30B C31B -5(4)
N3B C30B C31B C32B 1(3)
N3B C30B C31B C36B -178(100)
C36B C31B C32B C33B -2.0(4)
C30B C31B C32B C33B 178.7(2)
C31B C32B C33B C34B 0.6(4)
C37B O1B C34B C33B 4.6(4)
C37B O1B C34B C35B -174.6(2)
C32B C33B C34B O1B -177.9(2)
C32B C33B C34B C35B 1.4(4)
O1B C34B C35B C36B 177.4(2)
C33B C34B C35B C36B -1.9(4)
C34B C35B C36B C31B 0.5(4)
C32B C31B C36B C35B 1.4(4)
C30B C31B C36B C35B -179.3(2)
